data_4028078
loop_
_publ_author_name
'Gustavo P. Silveira'
'Joseph P. Marino'

_publ_section_title
;
 Enantioselective Synthesis of Dihydro-1H-benzindoles
;
_journal_name_full 'Journal of Organic Chemistry'
_journal_page_first 3379
_journal_page_last 3383
_journal_paper_doi 10.1021/jo302798j
_journal_volume 78
_journal_year 2013
_chemical_absolute_configuration rmad
_chemical_formula_moiety 'C20 H24 N2 O4 S2'
_chemical_formula_sum 'C20 H24 N2 O4 S2'
_chemical_formula_weight 420.53
_chemical_name_systematic
;
 ?
;
_space_group_crystal_system orthorhombic
_space_group_IT_number 19
_space_group_name_Hall 'P 2ac 2ab'
_space_group_name_H-M_alt 'P 21 21 21'
_symmetry_space_group_name_Hall 'P 2ac 2ab'
_symmetry_space_group_name_H-M 'P 21 21 21'
_atom_sites_solution_hydrogens geom
_audit_creation_method SHELXL-2012
_cell_angle_alpha 90
_cell_angle_beta 90
_cell_angle_gamma 90
_cell_formula_units_Z 4
_cell_length_a 8.5719(5)
_cell_length_b 14.7555(9)
_cell_length_c 15.6930(9)
_cell_measurement_reflns_used 9939
_cell_measurement_temperature 100(2)
_cell_measurement_theta_max 31.60
_cell_measurement_theta_min 2.71
_cell_volume 1984.9(2)
_computing_cell_refinement 'Bruker SAINT v7.53A'
_computing_data_collection 'Bruker APEX-II v2008-1'
_computing_data_reduction 'Bruker SAINT v7.53A'
_computing_structure_refinement 'SHELXL-2012 (Sheldrick, 2012)'
_computing_structure_solution 'SHELXS-97 (Sheldrick, 2008)'
_diffrn_ambient_temperature 100(2)
_diffrn_detector_area_resol_mean 8.33
_diffrn_measured_fraction_theta_full 1.000
_diffrn_measured_fraction_theta_max 0.996
_diffrn_measurement_device_type 'Bruker Kappa X8-APEX-II'
_diffrn_measurement_method 'combination of \w and \f-scans '
_diffrn_radiation_monochromator graphite
_diffrn_radiation_source 'fine-focus sealed tube'
_diffrn_radiation_type MoK\a
_diffrn_radiation_wavelength 0.71073
_diffrn_reflns_av_R_equivalents 0.0281
_diffrn_reflns_av_unetI/netI 0.0173
_diffrn_reflns_Laue_measured_fraction_full 1.000
_diffrn_reflns_Laue_measured_fraction_max 0.996
_diffrn_reflns_limit_h_max 12
_diffrn_reflns_limit_h_min -12
_diffrn_reflns_limit_k_max 21
_diffrn_reflns_limit_k_min -21
_diffrn_reflns_limit_l_max 18
_diffrn_reflns_limit_l_min -23
_diffrn_reflns_number 67492
_diffrn_reflns_point_group_measured_fraction_full 1.000
_diffrn_reflns_point_group_measured_fraction_max 0.996
_diffrn_reflns_theta_full 25.242
_diffrn_reflns_theta_max 31.626
_diffrn_reflns_theta_min 1.894
_exptl_absorpt_coefficient_mu 0.298
_exptl_absorpt_correction_T_max 0.9807
_exptl_absorpt_correction_T_min 0.8949
_exptl_absorpt_correction_type multi-scan
_exptl_absorpt_process_details 'SADABS, Sheldrick, 2008'
_exptl_crystal_colour colorless
_exptl_crystal_density_diffrn 1.407
_exptl_crystal_description tablet
_exptl_crystal_F_000 888
_exptl_crystal_size_max 0.384
_exptl_crystal_size_mid 0.293
_exptl_crystal_size_min 0.066
_refine_diff_density_max 0.308
_refine_diff_density_min -0.204
_refine_diff_density_rms 0.045
_refine_ls_abs_structure_details
;
 Flack x determined using 2752 quotients [(I+)-(I-)]/[(I+)+(I-)]
 (Parsons and Flack (2004), Acta Cryst. A60, s61).
;
_refine_ls_abs_structure_Flack -0.017(8)
_refine_ls_extinction_method none
_refine_ls_goodness_of_fit_ref 1.046
_refine_ls_hydrogen_treatment constr
_refine_ls_matrix_type full
_refine_ls_number_parameters 257
_refine_ls_number_reflns 6654
_refine_ls_number_restraints 0
_refine_ls_restrained_S_all 1.046
_refine_ls_R_factor_all 0.0257
_refine_ls_R_factor_gt 0.0238
_refine_ls_shift/su_max 0.001
_refine_ls_shift/su_mean 0.000
_refine_ls_structure_factor_coef Fsqd
_refine_ls_weighting_details
;
 w=1/[\s^2^(Fo^2^)+(0.0363P)^2^+0.3486P]
 where P=(Fo^2^+2Fc^2^)/3
;
_refine_ls_weighting_scheme calc
_refine_ls_wR_factor_gt 0.0619
_refine_ls_wR_factor_ref 0.0630
_reflns_Friedel_coverage 0.782
_reflns_Friedel_fraction_full 1.000
_reflns_Friedel_fraction_max 0.995
_reflns_number_gt 6386
_reflns_number_total 6654
_reflns_threshold_expression 'I > 2\s(I)'
_cod_data_source_file jo302798j_si_002.cif
_cod_data_source_block bcn373
_cod_database_code 4028078
_shelx_space_group_comment
;
The symmetry employed for this shelxl refinement is uniquely defined
by the following loop, which should always be used as a source of
symmetry information in preference to the above space-group names.
They are only intended as comments.
;
_shelx_estimated_absorpt_t_min 0.894
_shelx_estimated_absorpt_t_max 0.981
_shelxl_version_number 2012-6

loop_
_space_group_symop_operation_xyz
'x, y, z'
'x+1/2, -y+1/2, -z'
'-x, y+1/2, -z+1/2'
'-x+1/2, -y, z+1/2'

loop_
_atom_site_label
_atom_site_type_symbol
_atom_site_fract_x
_atom_site_fract_y
_atom_site_fract_z
_atom_site_U_iso_or_equiv
_atom_site_adp_type
_atom_site_occupancy
_atom_site_site_symmetry_order
_atom_site_calc_flag
_atom_site_refinement_flags_posn
_atom_site_refinement_flags_adp
S1 S 0.41804(4) 0.48550(2) 0.10036(2) 0.01168(7) Uani 1 1 d . .
S2 S 0.26572(4) 0.38361(2) -0.01682(2) 0.01544(7) Uani 1 1 d . .
O1 O 0.27631(13) 0.71221(7) 0.17861(7) 0.0173(2) Uani 1 1 d . .
O2 O 0.42078(13) 0.68119(7) 0.06380(7) 0.0184(2) Uani 1 1 d . .
O3 O 0.37975(13) 0.42295(8) -0.07344(7) 0.0209(2) Uani 1 1 d . .
O4 O 0.23440(14) 0.28851(7) -0.02458(8) 0.0248(2) Uani 1 1 d . .
N1 N 0.30684(14) 0.56745(7) 0.14437(7) 0.0129(2) Uani 1 1 d . .
N2 N 0.30929(15) 0.40023(7) 0.08219(7) 0.0155(2) Uani 1 1 d . .
C1 C 0.21280(17) 0.56178(9) 0.22305(9) 0.0155(2) Uani 1 1 d . .
H1 H 0.2804 0.5395 0.2706 0.019 Uiso 1 1 calc R U
C2 C 0.17546(17) 0.66412(9) 0.23795(9) 0.0146(2) Uani 1 1 d . .
H2 H 0.2065 0.6806 0.2974 0.017 Uiso 1 1 calc R U
C3 C 0.34318(16) 0.65592(9) 0.12252(9) 0.0137(2) Uani 1 1 d . .
C4 C 0.0727(2) 0.50018(10) 0.21490(12) 0.0255(3) Uani 1 1 d . .
H4A H 0.0118 0.5177 0.1647 0.038 Uiso 1 1 calc R U
H4B H 0.0077 0.5056 0.2660 0.038 Uiso 1 1 calc R U
H4C H 0.1078 0.4373 0.2087 0.038 Uiso 1 1 calc R U
C5 C 0.01027(16) 0.69440(9) 0.22347(9) 0.0143(2) Uani 1 1 d . .
C6 C -0.04826(18) 0.70997(10) 0.14193(9) 0.0184(3) Uani 1 1 d . .
H6 H 0.0164 0.7003 0.0936 0.022 Uiso 1 1 calc R U
C7 C -0.20020(19) 0.73948(10) 0.13116(10) 0.0211(3) Uani 1 1 d . .
H7 H -0.2396 0.7501 0.0755 0.025 Uiso 1 1 calc R U
C8 C -0.29462(18) 0.75355(10) 0.20126(11) 0.0209(3) Uani 1 1 d . .
H8 H -0.3988 0.7740 0.1937 0.025 Uiso 1 1 calc R U
C9 C -0.23760(18) 0.73794(9) 0.28252(10) 0.0196(3) Uani 1 1 d . .
H9 H -0.3029 0.7471 0.3306 0.024 Uiso 1 1 calc R U
C10 C -0.08529(18) 0.70890(9) 0.29361(9) 0.0168(2) Uani 1 1 d . .
H10 H -0.0460 0.6989 0.3494 0.020 Uiso 1 1 calc R U
C11 C 0.52474(17) 0.44685(9) 0.19339(9) 0.0144(2) Uani 1 1 d . .
H11 H 0.4498 0.4250 0.2377 0.017 Uiso 1 1 calc R U
C12 C 0.61671(19) 0.52690(10) 0.22772(9) 0.0202(3) Uani 1 1 d . .
H12A H 0.6864 0.5063 0.2733 0.030 Uiso 1 1 calc R U
H12B H 0.5445 0.5724 0.2504 0.030 Uiso 1 1 calc R U
H12C H 0.6786 0.5537 0.1817 0.030 Uiso 1 1 calc R U
C13 C 0.62923(19) 0.36924(10) 0.16540(10) 0.0208(3) Uani 1 1 d . .
H13A H 0.7065 0.3917 0.1245 0.031 Uiso 1 1 calc R U
H13B H 0.5657 0.3220 0.1385 0.031 Uiso 1 1 calc R U
H13C H 0.6828 0.3439 0.2152 0.031 Uiso 1 1 calc R U
C14 C 0.09011(17) 0.44203(9) -0.03399(8) 0.0143(2) Uani 1 1 d . .
C15 C 0.09544(18) 0.53483(9) -0.05152(9) 0.0164(3) Uani 1 1 d . .
H15 H 0.1927 0.5654 -0.0555 0.020 Uiso 1 1 calc R U
C16 C -0.04216(17) 0.58128(9) -0.06291(9) 0.0167(3) Uani 1 1 d . .
H16 H -0.0391 0.6446 -0.0737 0.020 Uiso 1 1 calc R U
C17 C -0.18581(17) 0.53748(9) -0.05900(9) 0.0157(2) Uani 1 1 d . .
C18 C -0.18854(18) 0.44488(10) -0.04189(9) 0.0175(3) Uani 1 1 d . .
H18 H -0.2857 0.4140 -0.0393 0.021 Uiso 1 1 calc R U
C19 C -0.05158(17) 0.39710(9) -0.02856(9) 0.0169(3) Uani 1 1 d . .
H19 H -0.0547 0.3342 -0.0158 0.020 Uiso 1 1 calc R U
C20 C -0.33411(18) 0.58897(11) -0.07504(10) 0.0218(3) Uani 1 1 d . .
H20A H -0.3528 0.6311 -0.0279 0.033 Uiso 1 1 calc R U
H20B H -0.4215 0.5464 -0.0793 0.033 Uiso 1 1 calc R U
H20C H -0.3248 0.6230 -0.1284 0.033 Uiso 1 1 calc R U

loop_
_atom_site_aniso_label
_atom_site_aniso_U_11
_atom_site_aniso_U_22
_atom_site_aniso_U_33
_atom_site_aniso_U_23
_atom_site_aniso_U_13
_atom_site_aniso_U_12
S1 0.01419(14) 0.01021(12) 0.01065(13) -0.00012(10) 0.00026(11) 0.00086(10)
S2 0.01814(15) 0.01296(13) 0.01523(15) -0.00435(11) -0.00201(12) 0.00154(12)
O1 0.0194(5) 0.0123(4) 0.0202(5) -0.0013(3) 0.0066(4) 0.0000(4)
O2 0.0222(5) 0.0140(4) 0.0191(5) 0.0030(4) 0.0053(4) 0.0010(4)
O3 0.0199(5) 0.0278(5) 0.0149(5) -0.0050(4) 0.0018(4) 0.0015(4)
O4 0.0286(6) 0.0131(4) 0.0327(6) -0.0086(4) -0.0094(5) 0.0033(4)
N1 0.0155(5) 0.0101(4) 0.0131(5) 0.0002(4) 0.0030(4) 0.0009(4)
N2 0.0204(6) 0.0110(5) 0.0150(5) -0.0007(4) -0.0026(4) -0.0026(4)
C1 0.0180(6) 0.0134(5) 0.0151(6) 0.0017(4) 0.0056(5) 0.0019(5)
C2 0.0166(6) 0.0137(5) 0.0135(6) -0.0006(4) 0.0028(5) 0.0003(5)
C3 0.0143(6) 0.0111(5) 0.0157(6) -0.0001(4) -0.0015(5) 0.0008(4)
C4 0.0223(7) 0.0156(6) 0.0385(9) -0.0023(6) 0.0131(7) -0.0030(5)
C5 0.0164(6) 0.0121(5) 0.0144(6) -0.0008(4) 0.0001(5) 0.0014(5)
C6 0.0214(7) 0.0199(6) 0.0140(6) 0.0005(5) 0.0006(5) -0.0019(5)
C7 0.0241(7) 0.0204(6) 0.0187(7) 0.0025(5) -0.0059(6) -0.0013(6)
C8 0.0190(7) 0.0146(6) 0.0290(8) -0.0016(5) -0.0046(6) 0.0027(5)
C9 0.0195(7) 0.0169(6) 0.0224(7) -0.0040(5) 0.0024(6) 0.0037(5)
C10 0.0197(6) 0.0163(6) 0.0143(6) -0.0015(5) 0.0003(5) 0.0038(5)
C11 0.0166(6) 0.0137(5) 0.0127(5) 0.0021(4) -0.0014(5) 0.0011(5)
C12 0.0222(7) 0.0202(7) 0.0183(6) 0.0005(5) -0.0055(5) -0.0024(5)
C13 0.0224(7) 0.0194(6) 0.0207(7) 0.0023(5) -0.0004(6) 0.0075(5)
C14 0.0174(6) 0.0129(5) 0.0126(5) -0.0010(4) -0.0015(5) 0.0005(5)
C15 0.0176(6) 0.0142(5) 0.0173(6) 0.0000(4) 0.0006(5) -0.0023(5)
C16 0.0206(7) 0.0130(5) 0.0167(6) 0.0014(5) 0.0005(5) -0.0004(5)
C17 0.0176(6) 0.0172(6) 0.0124(6) 0.0000(4) 0.0014(5) 0.0002(5)
C18 0.0180(6) 0.0182(6) 0.0162(6) 0.0008(5) 0.0010(5) -0.0044(5)
C19 0.0214(7) 0.0134(5) 0.0158(6) 0.0003(5) -0.0003(5) -0.0032(5)
C20 0.0185(7) 0.0232(7) 0.0235(7) 0.0014(5) 0.0015(5) 0.0037(5)

loop_
_atom_type_symbol
_atom_type_description
_atom_type_scat_dispersion_real
_atom_type_scat_dispersion_imag
_atom_type_scat_source
C C 0.0033 0.0016 'International Tables Vol C Tables 4.2.6.8 and 6.1.1.4'
H H 0.0000 0.0000 'International Tables Vol C Tables 4.2.6.8 and 6.1.1.4'
N N 0.0061 0.0033 'International Tables Vol C Tables 4.2.6.8 and 6.1.1.4'
O O 0.0106 0.0060 'International Tables Vol C Tables 4.2.6.8 and 6.1.1.4'
S S 0.1246 0.1234 'International Tables Vol C Tables 4.2.6.8 and 6.1.1.4'

loop_
_geom_angle_atom_site_label_1
_geom_angle_atom_site_label_2
_geom_angle_atom_site_label_3
_geom_angle
N2 S1 N1 108.00(6)
N2 S1 C11 101.00(6)
N1 S1 C11 100.40(6)
O4 S2 O3 117.93(7)
O4 S2 N2 105.86(7)
O3 S2 N2 111.98(7)
O4 S2 C14 107.88(7)
O3 S2 C14 106.80(7)
N2 S2 C14 105.73(6)
C3 O1 C2 111.87(10)
C3 N1 C1 112.52(11)
C3 N1 S1 116.55(9)
C1 N1 S1 127.58(9)
S1 N2 S2 115.30(7)
N1 C1 C4 113.39(13)
N1 C1 C2 100.50(10)
C4 C1 C2 115.55(12)
N1 C1 H1 109.0
C4 C1 H1 109.0
C2 C1 H1 109.0
O1 C2 C5 108.56(11)
O1 C2 C1 104.71(10)
C5 C2 C1 117.28(12)
O1 C2 H2 108.7
C5 C2 H2 108.7
C1 C2 H2 108.7
O2 C3 O1 123.45(12)
O2 C3 N1 127.55(13)
O1 C3 N1 109.00(11)
C1 C4 H4A 109.5
C1 C4 H4B 109.5
H4A C4 H4B 109.5
C1 C4 H4C 109.5
H4A C4 H4C 109.5
H4B C4 H4C 109.5
C10 C5 C6 119.35(13)
C10 C5 C2 118.82(12)
C6 C5 C2 121.82(13)
C7 C6 C5 120.19(14)
C7 C6 H6 119.9
C5 C6 H6 119.9
C8 C7 C6 120.11(14)
C8 C7 H7 119.9
C6 C7 H7 119.9
C7 C8 C9 120.09(14)
C7 C8 H8 120.0
C9 C8 H8 120.0
C8 C9 C10 119.99(14)
C8 C9 H9 120.0
C10 C9 H9 120.0
C9 C10 C5 120.27(13)
C9 C10 H10 119.9
C5 C10 H10 119.9
C13 C11 C12 112.51(12)
C13 C11 S1 107.55(10)
C12 C11 S1 107.61(9)
C13 C11 H11 109.7
C12 C11 H11 109.7
S1 C11 H11 109.7
C11 C12 H12A 109.5
C11 C12 H12B 109.5
H12A C12 H12B 109.5
C11 C12 H12C 109.5
H12A C12 H12C 109.5
H12B C12 H12C 109.5
C11 C13 H13A 109.5
C11 C13 H13B 109.5
H13A C13 H13B 109.5
C11 C13 H13C 109.5
H13A C13 H13C 109.5
H13B C13 H13C 109.5
C19 C14 C15 120.62(13)
C19 C14 S2 120.47(10)
C15 C14 S2 118.90(11)
C16 C15 C14 119.06(13)
C16 C15 H15 120.5
C14 C15 H15 120.5
C15 C16 C17 121.42(12)
C15 C16 H16 119.3
C17 C16 H16 119.3
C16 C17 C18 118.61(14)
C16 C17 C20 120.42(13)
C18 C17 C20 120.95(13)
C19 C18 C17 120.94(13)
C19 C18 H18 119.5
C17 C18 H18 119.5
C18 C19 C14 119.34(12)
C18 C19 H19 120.3
C14 C19 H19 120.3
C17 C20 H20A 109.5
C17 C20 H20B 109.5
H20A C20 H20B 109.5
C17 C20 H20C 109.5
H20A C20 H20C 109.5
H20B C20 H20C 109.5

loop_
_geom_bond_atom_site_label_1
_geom_bond_atom_site_label_2
_geom_bond_distance
S1 N2 1.5917(12)
S1 N1 1.6875(12)
S1 C11 1.8147(14)
S2 O4 1.4339(11)
S2 O3 1.4428(12)
S2 N2 1.6168(12)
S2 C14 1.7554(15)
O1 C3 1.3390(16)
O1 C2 1.4554(17)
O2 C3 1.1962(17)
N1 C3 1.3852(17)
N1 C1 1.4770(17)
C1 C4 1.511(2)
C1 C2 1.5613(19)
C1 H1 1.0000
C2 C5 1.502(2)
C2 H2 1.0000
C4 H4A 0.9800
C4 H4B 0.9800
C4 H4C 0.9800
C5 C10 1.3886(19)
C5 C6 1.3936(19)
C6 C7 1.384(2)
C6 H6 0.9500
C7 C8 1.381(2)
C7 H7 0.9500
C8 C9 1.385(2)
C8 H8 0.9500
C9 C10 1.385(2)
C9 H9 0.9500
C10 H10 0.9500
C11 C13 1.519(2)
C11 C12 1.519(2)
C11 H11 1.0000
C12 H12A 0.9800
C12 H12B 0.9800
C12 H12C 0.9800
C13 H13A 0.9800
C13 H13B 0.9800
C13 H13C 0.9800
C14 C19 1.3863(19)
C14 C15 1.3975(18)
C15 C16 1.376(2)
C15 H15 0.9500
C16 C17 1.392(2)
C16 H16 0.9500
C17 C18 1.393(2)
C17 C20 1.502(2)
C18 C19 1.385(2)
C18 H18 0.9500
C19 H19 0.9500
C20 H20A 0.9800
C20 H20B 0.9800
C20 H20C 0.9800

loop_
_geom_torsion_atom_site_label_1
_geom_torsion_atom_site_label_2
_geom_torsion_atom_site_label_3
_geom_torsion_atom_site_label_4
_geom_torsion
N2 S1 N1 C3 -144.69(10)
C11 S1 N1 C3 110.02(11)
N2 S1 N1 C1 57.67(13)
C11 S1 N1 C1 -47.62(13)
N1 S1 N2 S2 106.18(8)
C11 S1 N2 S2 -148.96(8)
O4 S2 N2 S1 154.01(8)
O3 S2 N2 S1 24.24(10)
C14 S2 N2 S1 -91.69(9)
C3 N1 C1 C4 132.46(13)
S1 N1 C1 C4 -69.16(16)
C3 N1 C1 C2 8.53(15)
S1 N1 C1 C2 166.91(10)
C3 O1 C2 C5 -114.87(12)
C3 O1 C2 C1 11.14(15)
N1 C1 C2 O1 -11.15(14)
C4 C1 C2 O1 -133.57(13)
N1 C1 C2 C5 109.22(13)
C4 C1 C2 C5 -13.20(19)
C2 O1 C3 O2 173.91(13)
C2 O1 C3 N1 -5.98(15)
C1 N1 C3 O2 177.86(14)
S1 N1 C3 O2 16.9(2)
C1 N1 C3 O1 -2.25(16)
S1 N1 C3 O1 -163.20(9)
O1 C2 C5 C10 -139.23(12)
C1 C2 C5 C10 102.44(15)
O1 C2 C5 C6 39.47(17)
C1 C2 C5 C6 -78.86(16)
C10 C5 C6 C7 -0.1(2)
C2 C5 C6 C7 -178.77(13)
C5 C6 C7 C8 -0.1(2)
C6 C7 C8 C9 -0.2(2)
C7 C8 C9 C10 0.5(2)
C8 C9 C10 C5 -0.7(2)
C6 C5 C10 C9 0.5(2)
C2 C5 C10 C9 179.19(13)
N2 S1 C11 C13 67.38(11)
N1 S1 C11 C13 178.21(10)
N2 S1 C11 C12 -171.17(10)
N1 S1 C11 C12 -60.34(11)
O4 S2 C14 C19 17.47(13)
O3 S2 C14 C19 145.16(11)
N2 S2 C14 C19 -95.42(12)
O4 S2 C14 C15 -163.77(11)
O3 S2 C14 C15 -36.08(13)
N2 S2 C14 C15 83.33(12)
C19 C14 C15 C16 0.4(2)
S2 C14 C15 C16 -178.39(11)
C14 C15 C16 C17 -1.3(2)
C15 C16 C17 C18 1.0(2)
C15 C16 C17 C20 -177.60(14)
C16 C17 C18 C19 0.3(2)
C20 C17 C18 C19 178.88(14)
C17 C18 C19 C14 -1.2(2)
C15 C14 C19 C18 0.9(2)
S2 C14 C19 C18 179.63(11)
